data_7216868
loop_
_publ_author_name
'Kopylovich, Maximilian N.'
'Kukushkin, Vadim Yu.'
'Guedes da Silva, M. F\'atima C.'
'Haukka, Matti'
'Fra\'usto da Silva, Jo\~ao J. R.'
'Pombeiro, Armando J. L.'

_publ_section_title
;
 Conversion of alkanenitriles to amidines and carboxylic acids mediated by
 a cobalt(II)--ketoxime system&#x200A;
;
_journal_issue 13
_journal_name_full 'Journal of the Chemical Society, Perkin Transactions 1'
_journal_page_first 1569
_journal_paper_doi 10.1039/b101337h
_journal_year 2001
_chemical_formula_sum 'C3 H9 N3 O3'
_chemical_formula_weight 135.13
_chemical_name_common '[CH3CH2C(NH2)2][NO3]'
_chemical_name_systematic
; 
 ? 
;
_space_group_IT_number 2
_symmetry_cell_setting triclinic
_symmetry_space_group_name_Hall '-P 1'
_symmetry_space_group_name_H-M 'P -1'
_atom_sites_solution_hydrogens geom
_atom_sites_solution_primary direct
_atom_sites_solution_secondary difmap
_audit_creation_method SHELXL-97
_cell_angle_alpha 72.830(2)
_cell_angle_beta 87.467(2)
_cell_angle_gamma 82.367(2)
_cell_formula_units_Z 2
_cell_length_a 6.5627(2)
_cell_length_b 6.6924(2)
_cell_length_c 8.2274(3)
_cell_measurement_temperature 120(2)
_cell_volume 342.18(2)
_computing_cell_refinement 'Denzo/Scalepack (Otwinowski & Minor, 1997)'
_computing_data_collection 'Collect (Nonius, 1999)'
_computing_data_reduction 'Denzo/Scalepack (Otwinowski & Minor, 1997)'
_computing_molecular_graphics 'XP in SHELXTL v.5.1 (Bruker Axs, 1998)'
_computing_publication_material SHELXL-97
_computing_structure_refinement 'SHELXL-97 (Sheldrick, 1997)'
_computing_structure_solution 'SIR92 (Altomare et al., 1993)'
_diffrn_ambient_temperature 120(2)
_diffrn_measured_fraction_theta_full 0.979
_diffrn_measured_fraction_theta_max 0.979
_diffrn_measurement_device_type 'Nonius KappaCCD'
_diffrn_measurement_method phi/omega-scan
_diffrn_radiation_monochromator graphite
_diffrn_radiation_source 'fine-focus sealed tube'
_diffrn_radiation_type MoK\a
_diffrn_radiation_wavelength 0.71073
_diffrn_reflns_av_R_equivalents 0.0127
_diffrn_reflns_av_sigmaI/netI 0.0308
_diffrn_reflns_limit_h_max 7
_diffrn_reflns_limit_h_min -7
_diffrn_reflns_limit_k_max 8
_diffrn_reflns_limit_k_min -8
_diffrn_reflns_limit_l_max 9
_diffrn_reflns_limit_l_min -9
_diffrn_reflns_number 2183
_diffrn_reflns_theta_full 25.50
_diffrn_reflns_theta_max 25.50
_diffrn_reflns_theta_min 4.06
_exptl_absorpt_coefficient_mu 0.115
_exptl_absorpt_correction_T_max 0.9664
_exptl_absorpt_correction_T_min 0.9664
_exptl_crystal_colour colorless
_exptl_crystal_density_diffrn 1.312
_exptl_crystal_density_method 'not measured'
_exptl_crystal_description block
_exptl_crystal_F_000 144
_exptl_crystal_size_max 0.30
_exptl_crystal_size_mid 0.30
_exptl_crystal_size_min 0.30
_refine_diff_density_max 0.264
_refine_diff_density_min -0.208
_refine_diff_density_rms 0.034
_refine_ls_extinction_method none
_refine_ls_goodness_of_fit_ref 1.054
_refine_ls_hydrogen_treatment mixed
_refine_ls_matrix_type full
_refine_ls_number_parameters 99
_refine_ls_number_reflns 1240
_refine_ls_number_restraints 0
_refine_ls_restrained_S_all 1.054
_refine_ls_R_factor_all 0.0356
_refine_ls_R_factor_gt 0.0338
_refine_ls_shift/su_max 0.000
_refine_ls_shift/su_mean 0.000
_refine_ls_structure_factor_coef Fsqd
_refine_ls_weighting_details 'calc w=1/[\s^2^(Fo^2^)+(0.0360P)^2^+0.1199P] where P=(Fo^2^+2Fc^2^)/3'
_refine_ls_weighting_scheme calc
_refine_ls_wR_factor_gt 0.0873
_refine_ls_wR_factor_ref 0.0892
_reflns_number_gt 1165
_reflns_number_total 1240
_reflns_threshold_expression >2sigma(I)
_cod_data_source_file b101337h.txt
_cod_data_source_block structure1
_cod_depositor_comments
;
The following automatic conversions were performed:
'_atom_site_symetry_multiplicity' tag replaced with
'_atom_site_symmetry_multiplicity'.

Automatic conversion script
Id: cif_correct_tags 1440 2010-10-19 06:21:57Z saulius 

The following automatic conversions were performed:

'_symmetry_cell_setting' value 'Triclinic' changed to 'triclinic'
according to
/usr/data/users/saulius/automatic-downloads/retrospective/RSC/lib/dictionaries/cif_core.dic
dictionary named 'cif_core.dic' version 2.4.2 from 2011-04-26.

Automatic conversion script
Id: cif_fix_values 2281 2013-09-26 08:29:07Z andrius 
;
_cod_original_cell_volume 342.181(19)
_cod_database_code 7216868

loop_
_symmetry_equiv_pos_as_xyz
'x, y, z'
'-x, -y, -z'

loop_
_atom_site_label
_atom_site_type_symbol
_atom_site_fract_x
_atom_site_fract_y
_atom_site_fract_z
_atom_site_U_iso_or_equiv
_atom_site_adp_type
_atom_site_occupancy
_atom_site_symmetry_multiplicity
_atom_site_calc_flag
_atom_site_refinement_flags
N1 N 1.15836(16) 0.25976(18) 0.31694(14) 0.0259(3) Uani 1 1 d .
N2 N 0.89862(17) 0.52802(16) 0.29828(13) 0.0237(3) Uani 1 1 d .
C1 C 0.96308(17) 0.33401(18) 0.30018(14) 0.0197(3) Uani 1 1 d .
C2 C 0.81161(18) 0.19619(18) 0.27568(15) 0.0221(3) Uani 1 1 d .
H2A H 0.6800 0.2276 0.3322 0.026 Uiso 1 1 calc R
H2B H 0.8649 0.0464 0.3288 0.026 Uiso 1 1 calc R
C3 C 0.7751(4) 0.2331(4) 0.0880(2) 0.0663(6) Uani 1 1 d .
H3A H 0.7199 0.3808 0.0361 0.099 Uiso 1 1 calc R
H3B H 0.6766 0.1415 0.0741 0.099 Uiso 1 1 calc R
H3C H 0.9053 0.2009 0.0324 0.099 Uiso 1 1 calc R
N3 N 0.61687(15) 0.25402(15) 0.68172(12) 0.0209(3) Uani 1 1 d .
O1 O 0.80612(12) 0.19179(13) 0.67588(11) 0.0253(2) Uani 1 1 d .
O2 O 0.55834(13) 0.43344(13) 0.69731(12) 0.0274(3) Uani 1 1 d .
O3 O 0.48885(14) 0.13804(15) 0.67157(14) 0.0373(3) Uani 1 1 d .
H22 H 0.988(2) 0.610(2) 0.3053(18) 0.027(4) Uiso 1 1 d .
H21 H 0.770(3) 0.570(2) 0.2933(19) 0.029(4) Uiso 1 1 d .
H12 H 1.249(2) 0.342(3) 0.3234(19) 0.031(4) Uiso 1 1 d .
H11 H 1.195(2) 0.130(3) 0.3170(19) 0.035(4) Uiso 1 1 d .

loop_
_atom_site_aniso_label
_atom_site_aniso_U_11
_atom_site_aniso_U_22
_atom_site_aniso_U_33
_atom_site_aniso_U_23
_atom_site_aniso_U_13
_atom_site_aniso_U_12
N1 0.0192(5) 0.0197(5) 0.0417(6) -0.0128(5) -0.0009(4) -0.0036(4)
N2 0.0172(6) 0.0200(5) 0.0352(6) -0.0093(4) -0.0003(4) -0.0041(4)
C1 0.0204(6) 0.0196(6) 0.0195(5) -0.0053(4) 0.0012(4) -0.0051(4)
C2 0.0207(6) 0.0203(6) 0.0266(6) -0.0072(5) 0.0006(4) -0.0069(5)
C3 0.0967(15) 0.0877(14) 0.0287(8) -0.0133(8) -0.0025(8) -0.0696(12)
N3 0.0199(5) 0.0195(5) 0.0243(5) -0.0068(4) 0.0008(4) -0.0051(4)
O1 0.0173(4) 0.0231(4) 0.0382(5) -0.0132(4) 0.0011(3) -0.0019(3)
O2 0.0222(5) 0.0200(4) 0.0432(6) -0.0150(4) -0.0020(4) -0.0007(3)
O3 0.0244(5) 0.0280(5) 0.0661(7) -0.0200(5) 0.0028(4) -0.0135(4)

loop_
_atom_type_symbol
_atom_type_description
_atom_type_scat_dispersion_real
_atom_type_scat_dispersion_imag
_atom_type_scat_source
C C 0.0033 0.0016 'International Tables Vol C Tables 4.2.6.8 and 6.1.1.4'
H H 0.0000 0.0000 'International Tables Vol C Tables 4.2.6.8 and 6.1.1.4'
N N 0.0061 0.0033 'International Tables Vol C Tables 4.2.6.8 and 6.1.1.4'
O O 0.0106 0.0060 'International Tables Vol C Tables 4.2.6.8 and 6.1.1.4'

loop_
_geom_angle_atom_site_label_1
_geom_angle_atom_site_label_2
_geom_angle_atom_site_label_3
_geom_angle
C1 N1 H12 120.1(10)
C1 N1 H11 118.6(10)
H12 N1 H11 121.2(15)
C1 N2 H22 119.1(10)
C1 N2 H21 119.1(10)
H22 N2 H21 121.8(14)
N2 C1 N1 121.30(11)
N2 C1 C2 119.39(11)
N1 C1 C2 119.27(10)
C1 C2 C3 110.45(10)
C1 C2 H2A 109.6
C3 C2 H2A 109.6
C1 C2 H2B 109.6
C3 C2 H2B 109.6
H2A C2 H2B 108.1
C2 C3 H3A 109.5
C2 C3 H3B 109.5
H3A C3 H3B 109.5
C2 C3 H3C 109.5
H3A C3 H3C 109.5
H3B C3 H3C 109.5
O3 N3 O2 120.04(10)
O3 N3 O1 119.97(9)
O2 N3 O1 119.98(9)

loop_
_geom_bond_atom_site_label_1
_geom_bond_atom_site_label_2
_geom_bond_distance
N1 C1 1.3093(16)
N1 H12 0.875(17)
N1 H11 0.869(18)
N2 C1 1.3068(15)
N2 H22 0.873(17)
N2 H21 0.854(17)
C1 C2 1.5002(15)
C2 C3 1.5149(19)
C2 H2A 0.9900
C2 H2B 0.9900
C3 H3A 0.9800
C3 H3B 0.9800
C3 H3C 0.9800
N3 O3 1.2381(13)
N3 O2 1.2529(13)
N3 O1 1.2599(13)

loop_
_geom_torsion_atom_site_label_1
_geom_torsion_atom_site_label_2
_geom_torsion_atom_site_label_3
_geom_torsion_atom_site_label_4
_geom_torsion
N2 C1 C2 C3 84.09(16)
N1 C1 C2 C3 -93.47(16)
